data_7150920
loop_
_publ_author_name
'Karapetyan, Vahuni'
'Mkrtchyan, Satenik'
'Schmidt, Andreas'
'G\"utlein, J\"org-Peter'
'Villinger, Alexander'
'Reinke, Helmut'
'Jiao, Haijun'
'Fischer, Christine'
'Langer, Peter'

_publ_section_title
;
 Synthesis of 3,4-benzo-7-hydroxy-2,9-diazabicyclo[3.3.1]non-7-enes by
 cyclization of 1,3-bis(silyl enol ethers) with quinazolines
;
_journal_issue 16
_journal_name_full 'Organic &amp; Biomolecular Chemistry'
_journal_page_first 2961
_journal_page_last 2968
_journal_paper_doi 10.1039/b803141j
_journal_volume 6
_journal_year 2008
_chemical_formula_moiety 'C20 H24 N2 O7'
_chemical_formula_sum 'C20 H24 N2 O7'
_chemical_formula_weight 404.41
_chemical_melting_point 424
_chemical_name_common
;
11-Hydroxy-4-isopropyl-8,13-diaza-
tricyclo(7.3.1.0$2,7!)trideca-2(7),3,5,10-tetraene-8,10,13-
tricarboxylic acid trimethyl ester
;
_chemical_name_systematic
;
11-Hydroxy-4-isopropyl-8,13-diaza-tricyclo[7.3.1.0^2,7^]trideca-
2(7),3,5,10-tetraene-8,10,13-tricarboxylic acid trimethyl ester
;
_space_group_IT_number 2
_symmetry_cell_setting triclinic
_symmetry_space_group_name_Hall '-P 1'
_symmetry_space_group_name_H-M 'P -1'
_atom_sites_solution_hydrogens geom
_atom_sites_solution_primary direct
_atom_sites_solution_secondary difmap
_audit_creation_method SHELXL-97
_cell_angle_alpha 102.5480(10)
_cell_angle_beta 102.9830(10)
_cell_angle_gamma 90.4220(10)
_cell_formula_units_Z 4
_cell_length_a 9.4794(5)
_cell_length_b 12.6941(6)
_cell_length_c 16.9496(9)
_cell_measurement_reflns_used 5165
_cell_measurement_temperature 173(2)
_cell_measurement_theta_max 31.69
_cell_measurement_theta_min 2.53
_cell_volume 1936.59(17)
_computing_cell_refinement 'Bruker SMART'
_computing_data_collection 'Bruker SMART'
_computing_data_reduction 'Bruker SAINT'
_computing_molecular_graphics 'Bruker SHELXTL'
_computing_publication_material 'Bruker SHELXTL'
_computing_structure_refinement 'Bruker SHELXTL'
_computing_structure_solution 'Bruker SHELXTL'
_diffrn_ambient_temperature 173(2)
_diffrn_measured_fraction_theta_full 0.975
_diffrn_measured_fraction_theta_max 0.975
_diffrn_measurement_device_type 'CCD area detector'
_diffrn_measurement_method 'phi and omega scans'
_diffrn_radiation_monochromator graphite
_diffrn_radiation_source 'fine-focus sealed tube'
_diffrn_radiation_type MoK\a
_diffrn_radiation_wavelength 0.71073
_diffrn_reflns_av_R_equivalents 0.0322
_diffrn_reflns_av_sigmaI/netI 0.0489
_diffrn_reflns_limit_h_max 12
_diffrn_reflns_limit_h_min -13
_diffrn_reflns_limit_k_max 14
_diffrn_reflns_limit_k_min -17
_diffrn_reflns_limit_l_max 23
_diffrn_reflns_limit_l_min -23
_diffrn_reflns_number 23764
_diffrn_reflns_theta_full 30.00
_diffrn_reflns_theta_max 30.00
_diffrn_reflns_theta_min 2.21
_exptl_absorpt_coefficient_mu 0.106
_exptl_absorpt_correction_T_max 0.9741
_exptl_absorpt_correction_T_min 0.9650
_exptl_absorpt_correction_type multi-scan
_exptl_crystal_colour colourless
_exptl_crystal_density_diffrn 1.387
_exptl_crystal_description prism
_exptl_crystal_F_000 856
_exptl_crystal_size_max 0.34
_exptl_crystal_size_mid 0.30
_exptl_crystal_size_min 0.25
_refine_diff_density_max 0.365
_refine_diff_density_min -0.244
_refine_diff_density_rms 0.051
_refine_ls_extinction_method none
_refine_ls_goodness_of_fit_ref 1.027
_refine_ls_hydrogen_treatment constr
_refine_ls_matrix_type full
_refine_ls_number_parameters 536
_refine_ls_number_reflns 11025
_refine_ls_number_restraints 0
_refine_ls_restrained_S_all 1.027
_refine_ls_R_factor_all 0.0806
_refine_ls_R_factor_gt 0.0494
_refine_ls_shift/su_max 0.001
_refine_ls_shift/su_mean 0.000
_refine_ls_structure_factor_coef Fsqd
_refine_ls_weighting_details 'calc w=1/[\s^2^(Fo^2^)+(0.0634P)^2^+0.2808P] where P=(Fo^2^+2Fc^2^)/3'
_refine_ls_weighting_scheme calc
_refine_ls_wR_factor_gt 0.1163
_refine_ls_wR_factor_ref 0.1334
_reflns_number_gt 7531
_reflns_number_total 11025
_reflns_threshold_expression >2sigma(I)
_cod_data_source_file b803141j.txt
_cod_data_source_block kv4(5q)
_cod_depositor_comments
;
The following automatic conversions were performed:
'_symmetry_cell_setting' value 'Triclinic' changed to 'triclinic'
according to '/home/saulius/struct/CIF-dictionaries/cif_core.dic'
dictionary named 'cif_core.dic' version 2.4.1 from 2010-06-29.

Automatic conversion script
Id: cif_fix_enum 1527 2010-12-29 10:47:43Z saulius 
;
_cod_original_sg_symbol_H-M 'P-1 '
_cod_database_code 7150920

loop_
_symmetry_equiv_pos_as_xyz
'x, y, z'
'-x, -y, -z'

loop_
_atom_site_label
_atom_site_type_symbol
_atom_site_fract_x
_atom_site_fract_y
_atom_site_fract_z
_atom_site_U_iso_or_equiv
_atom_site_adp_type
_atom_site_occupancy
_atom_site_symmetry_multiplicity
_atom_site_calc_flag
_atom_site_refinement_flags
_atom_site_disorder_assembly
_atom_site_disorder_group
O1 O 0.67670(12) 0.75018(10) 0.44512(7) 0.0312(3) Uani 1 1 d . . .
H1A H 0.6620 0.8137 0.4397 0.047 Uiso 1 1 calc R . .
O2 O 0.21706(13) 0.57477(11) 0.06694(7) 0.0352(3) Uani 1 1 d . . .
O3 O 0.12133(12) 0.67514(10) 0.16662(7) 0.0297(3) Uani 1 1 d . . .
O4 O 0.54070(13) 0.90027(10) 0.38447(8) 0.0356(3) Uani 1 1 d . . .
O5 O 0.33398(12) 0.85084(9) 0.28654(7) 0.0297(3) Uani 1 1 d . . .
O6 O 0.26850(13) 0.43258(10) 0.40028(7) 0.0315(3) Uani 1 1 d . . .
O7 O 0.13750(12) 0.57273(10) 0.36942(7) 0.0301(3) Uani 1 1 d . . .
N1 N 0.33575(13) 0.53645(10) 0.31984(8) 0.0219(3) Uani 1 1 d . . .
N2 N 0.33976(13) 0.60894(10) 0.20349(7) 0.0197(2) Uani 1 1 d . . .
C1 C 0.32953(16) 0.63714(12) 0.29108(8) 0.0195(3) Uani 1 1 d . . .
H1 H 0.2350 0.6699 0.2949 0.023 Uiso 1 1 calc R . .
C2 C 0.45362(16) 0.71579(12) 0.34383(8) 0.0206(3) Uani 1 1 d . . .
C3 C 0.56744(16) 0.68311(13) 0.39521(9) 0.0231(3) Uani 1 1 d . . .
C4 C 0.58279(17) 0.56813(13) 0.40177(9) 0.0248(3) Uani 1 1 d . . .
H4A H 0.5597 0.5587 0.4540 0.030 Uiso 1 1 calc R . .
H4B H 0.6841 0.5488 0.4029 0.030 Uiso 1 1 calc R . .
C5 C 0.48001(16) 0.49393(12) 0.32752(9) 0.0215(3) Uani 1 1 d . . .
H5 H 0.4763 0.4191 0.3372 0.026 Uiso 1 1 calc R . .
C6 C 0.52876(15) 0.49135(12) 0.24790(8) 0.0196(3) Uani 1 1 d . . .
C7 C 0.46117(15) 0.54754(12) 0.18883(8) 0.0191(3) Uani 1 1 d . . .
C8 C 0.22446(16) 0.61542(13) 0.13925(9) 0.0228(3) Uani 1 1 d . . .
C9 C 0.00381(19) 0.69555(18) 0.10202(12) 0.0404(5) Uani 1 1 d . . .
H9A H 0.0426 0.7330 0.0659 0.061 Uiso 1 1 calc R . .
H9B H -0.0649 0.7407 0.1272 0.061 Uiso 1 1 calc R . .
H9C H -0.0459 0.6268 0.0691 0.061 Uiso 1 1 calc R . .
C10 C 0.44945(17) 0.82974(13) 0.34121(9) 0.0240(3) Uani 1 1 d . . .
C11 C 0.3216(2) 0.96341(15) 0.28240(13) 0.0391(4) Uani 1 1 d . . .
H11A H 0.3061 1.0056 0.3352 0.059 Uiso 1 1 calc R . .
H11B H 0.2394 0.9697 0.2372 0.059 Uiso 1 1 calc R . .
H11C H 0.4110 0.9910 0.2720 0.059 Uiso 1 1 calc R . .
C12 C 0.51852(16) 0.54666(12) 0.11965(9) 0.0212(3) Uani 1 1 d . . .
H12 H 0.4759 0.5871 0.0803 0.025 Uiso 1 1 calc R . .
C13 C 0.63741(16) 0.48703(13) 0.10813(9) 0.0232(3) Uani 1 1 d . . .
H13 H 0.6744 0.4865 0.0604 0.028 Uiso 1 1 calc R . .
C14 C 0.70381(16) 0.42763(12) 0.16545(9) 0.0229(3) Uani 1 1 d . . .
C15 C 0.64882(16) 0.43279(12) 0.23522(9) 0.0222(3) Uani 1 1 d . . .
H15 H 0.6944 0.3951 0.2759 0.027 Uiso 1 1 calc R . .
C16 C 0.83165(17) 0.35987(14) 0.15341(10) 0.0275(3) Uani 1 1 d . . .
H16 H 0.8608 0.3271 0.2028 0.033 Uiso 1 1 calc R . .
C17 C 0.96167(19) 0.42960(16) 0.15112(13) 0.0400(4) Uani 1 1 d . . .
H17A H 0.9395 0.4585 0.1009 0.060 Uiso 1 1 calc R . .
H17B H 1.0461 0.3856 0.1507 0.060 Uiso 1 1 calc R . .
H17C H 0.9829 0.4895 0.2003 0.060 Uiso 1 1 calc R . .
C18 C 0.7931(2) 0.26730(14) 0.07677(11) 0.0349(4) Uani 1 1 d . . .
H18A H 0.7129 0.2214 0.0811 0.052 Uiso 1 1 calc R . .
H18B H 0.8777 0.2243 0.0729 0.052 Uiso 1 1 calc R . .
H18C H 0.7639 0.2967 0.0270 0.052 Uiso 1 1 calc R . .
C19 C 0.24850(17) 0.50829(13) 0.36678(9) 0.0231(3) Uani 1 1 d . . .
C20 C 0.0428(2) 0.54983(17) 0.42044(12) 0.0386(4) Uani 1 1 d . . .
H20A H -0.0140 0.4816 0.3931 0.058 Uiso 1 1 calc R . .
H20B H -0.0229 0.6085 0.4280 0.058 Uiso 1 1 calc R . .
H20C H 0.1012 0.5438 0.4747 0.058 Uiso 1 1 calc R . .
O8 O 1.16269(14) 0.03351(11) 0.45878(7) 0.0359(3) Uani 1 1 d . . .
H8 H 1.1533 -0.0337 0.4535 0.054 Uiso 1 1 calc R . .
O9 O 0.71361(13) -0.03914(11) 0.07048(7) 0.0369(3) Uani 1 1 d . . .
O10 O 0.61576(12) -0.07818(10) 0.17087(7) 0.0312(3) Uani 1 1 d . . .
O11 O 1.03930(14) -0.15894(10) 0.39806(8) 0.0383(3) Uani 1 1 d . . .
O12 O 0.84528(13) -0.17774(9) 0.29071(7) 0.0309(3) Uani 1 1 d . . .
O13 O 0.75279(14) 0.30474(9) 0.39910(7) 0.0331(3) Uani 1 1 d . . .
O14 O 0.63379(14) 0.14191(10) 0.37620(8) 0.0364(3) Uani 1 1 d . . .
N3 N 0.82273(14) 0.15512(10) 0.31922(8) 0.0217(3) Uani 1 1 d . . .
N4 N 0.83481(13) 0.01114(10) 0.20735(7) 0.0205(3) Uani 1 1 d . . .
C21 C 0.82252(16) 0.03734(12) 0.29464(9) 0.0208(3) Uani 1 1 d . . .
H21 H 0.7288 0.0046 0.2985 0.025 Uiso 1 1 calc R . .
C22 C 0.94762(17) -0.00363(13) 0.35125(9) 0.0237(3) Uani 1 1 d . . .
C23 C 1.05520(17) 0.06488(13) 0.40394(9) 0.0252(3) Uani 1 1 d . . .
C24 C 1.06695(17) 0.18250(13) 0.40510(9) 0.0255(3) Uani 1 1 d . . .
H24A H 1.1683 0.2046 0.4072 0.031 Uiso 1 1 calc R . .
H24B H 1.0398 0.2250 0.4552 0.031 Uiso 1 1 calc R . .
C25 C 0.96636(16) 0.20502(12) 0.32708(9) 0.0215(3) Uani 1 1 d . . .
H25 H 0.9596 0.2849 0.3333 0.026 Uiso 1 1 calc R . .
C26 C 1.02036(16) 0.15849(12) 0.24977(9) 0.0200(3) Uani 1 1 d . . .
C27 C 0.95503(15) 0.06542(12) 0.19180(9) 0.0199(3) Uani 1 1 d . . .
C28 C 0.71993(16) -0.03524(13) 0.14312(10) 0.0245(3) Uani 1 1 d . . .
C29 C 0.4979(2) -0.13747(17) 0.10593(12) 0.0431(5) Uani 1 1 d . . .
H29A H 0.4501 -0.0887 0.0720 0.065 Uiso 1 1 calc R . .
H29B H 0.4276 -0.1670 0.1311 0.065 Uiso 1 1 calc R . .
H29C H 0.5364 -0.1967 0.0708 0.065 Uiso 1 1 calc R . .
C30 C 0.95002(17) -0.11872(13) 0.35031(10) 0.0263(3) Uani 1 1 d . . .
C31 C 0.8427(2) -0.29326(14) 0.28328(13) 0.0379(4) Uani 1 1 d . . .
H31A H 0.9366 -0.3198 0.2754 0.057 Uiso 1 1 calc R . .
H31B H 0.7659 -0.3285 0.2354 0.057 Uiso 1 1 calc R . .
H31C H 0.8240 -0.3099 0.3339 0.057 Uiso 1 1 calc R . .
C32 C 1.01310(16) 0.02579(12) 0.12297(9) 0.0220(3) Uani 1 1 d . . .
H32 H 0.9708 -0.0384 0.0840 0.026 Uiso 1 1 calc R . .
C33 C 1.13197(16) 0.07947(13) 0.11110(9) 0.0237(3) Uani 1 1 d . . .
H33 H 1.1691 0.0521 0.0635 0.028 Uiso 1 1 calc R . .
C34 C 1.19817(16) 0.17333(13) 0.16811(9) 0.0234(3) Uani 1 1 d . . .
C35 C 1.14143(16) 0.20992(12) 0.23722(9) 0.0229(3) Uani 1 1 d . . .
H35 H 1.1866 0.2722 0.2774 0.027 Uiso 1 1 calc R . .
C36 C 1.32824(17) 0.23350(13) 0.15676(10) 0.0281(3) Uani 1 1 d . . .
H36 H 1.3559 0.2972 0.2048 0.034 Uiso 1 1 calc R . .
C37 C 1.4580(2) 0.16271(18) 0.15807(15) 0.0463(5) Uani 1 1 d . . .
H37A H 1.4765 0.1340 0.2084 0.069 Uiso 1 1 calc R . .
H37B H 1.5437 0.2061 0.1577 0.069 Uiso 1 1 calc R . .
H37C H 1.4370 0.1027 0.1090 0.069 Uiso 1 1 calc R . .
C38 C 1.2958(2) 0.27598(15) 0.07733(11) 0.0353(4) Uani 1 1 d . . .
H38A H 1.2684 0.2151 0.0291 0.053 Uiso 1 1 calc R . .
H38B H 1.3823 0.3157 0.0737 0.053 Uiso 1 1 calc R . .
H38C H 1.2159 0.3244 0.0782 0.053 Uiso 1 1 calc R . .
C39 C 0.73778(17) 0.20864(13) 0.36827(9) 0.0248(3) Uani 1 1 d . . .
C40 C 0.5414(3) 0.19077(19) 0.42959(15) 0.0564(6) Uani 1 1 d . . .
H40A H 0.6014 0.2334 0.4818 0.085 Uiso 1 1 calc R . .
H40B H 0.4841 0.1340 0.4414 0.085 Uiso 1 1 calc R . .
H40C H 0.4762 0.2380 0.4018 0.085 Uiso 1 1 calc R . .

loop_
_atom_site_aniso_label
_atom_site_aniso_U_11
_atom_site_aniso_U_22
_atom_site_aniso_U_33
_atom_site_aniso_U_23
_atom_site_aniso_U_13
_atom_site_aniso_U_12
O1 0.0307(6) 0.0315(6) 0.0243(6) 0.0018(5) -0.0040(5) -0.0020(5)
O2 0.0290(6) 0.0562(8) 0.0190(5) 0.0096(5) 0.0012(5) 0.0082(6)
O3 0.0227(5) 0.0401(7) 0.0275(6) 0.0125(5) 0.0035(5) 0.0083(5)
O4 0.0380(7) 0.0267(6) 0.0360(7) 0.0048(5) -0.0015(5) -0.0032(5)
O5 0.0298(6) 0.0265(6) 0.0325(6) 0.0120(5) 0.0014(5) 0.0024(5)
O6 0.0403(7) 0.0318(6) 0.0269(6) 0.0137(5) 0.0104(5) -0.0013(5)
O7 0.0287(6) 0.0387(7) 0.0299(6) 0.0137(5) 0.0153(5) 0.0038(5)
N1 0.0237(6) 0.0242(6) 0.0212(6) 0.0100(5) 0.0075(5) 0.0028(5)
N2 0.0187(6) 0.0252(6) 0.0156(5) 0.0062(5) 0.0032(5) 0.0028(5)
C1 0.0213(7) 0.0222(7) 0.0160(6) 0.0066(5) 0.0044(5) 0.0018(5)
C2 0.0231(7) 0.0237(7) 0.0148(6) 0.0035(5) 0.0046(5) 0.0003(6)
C3 0.0243(7) 0.0276(8) 0.0163(6) 0.0030(6) 0.0040(6) 0.0012(6)
C4 0.0277(8) 0.0302(8) 0.0165(6) 0.0085(6) 0.0018(6) 0.0048(6)
C5 0.0250(7) 0.0234(7) 0.0178(6) 0.0080(5) 0.0051(6) 0.0039(6)
C6 0.0215(7) 0.0205(7) 0.0159(6) 0.0031(5) 0.0033(5) -0.0009(5)
C7 0.0183(6) 0.0210(7) 0.0172(6) 0.0041(5) 0.0025(5) 0.0005(5)
C8 0.0206(7) 0.0279(8) 0.0218(7) 0.0105(6) 0.0037(6) 0.0009(6)
C9 0.0266(9) 0.0600(13) 0.0398(10) 0.0258(9) 0.0036(8) 0.0161(8)
C10 0.0262(7) 0.0261(8) 0.0208(7) 0.0053(6) 0.0076(6) 0.0016(6)
C11 0.0418(10) 0.0269(9) 0.0513(11) 0.0183(8) 0.0070(9) 0.0069(8)
C12 0.0224(7) 0.0247(7) 0.0160(6) 0.0065(5) 0.0016(5) -0.0004(6)
C13 0.0232(7) 0.0282(8) 0.0177(6) 0.0034(6) 0.0052(6) 0.0002(6)
C14 0.0210(7) 0.0243(7) 0.0220(7) 0.0029(6) 0.0041(6) 0.0018(6)
C15 0.0233(7) 0.0223(7) 0.0200(7) 0.0062(6) 0.0020(6) 0.0027(6)
C16 0.0274(8) 0.0310(8) 0.0269(8) 0.0099(6) 0.0086(6) 0.0096(7)
C17 0.0244(8) 0.0389(10) 0.0547(12) 0.0062(9) 0.0092(8) 0.0045(7)
C18 0.0417(10) 0.0262(8) 0.0413(10) 0.0072(7) 0.0194(8) 0.0064(7)
C19 0.0268(7) 0.0261(8) 0.0152(6) 0.0026(6) 0.0045(6) -0.0040(6)
C20 0.0338(9) 0.0533(12) 0.0370(10) 0.0150(9) 0.0208(8) -0.0001(8)
O8 0.0378(7) 0.0373(7) 0.0282(6) 0.0121(5) -0.0055(5) 0.0020(6)
O9 0.0309(6) 0.0518(8) 0.0209(6) -0.0019(5) 0.0010(5) -0.0098(6)
O10 0.0245(6) 0.0354(7) 0.0290(6) -0.0010(5) 0.0045(5) -0.0099(5)
O11 0.0443(7) 0.0315(7) 0.0390(7) 0.0149(6) 0.0023(6) 0.0067(6)
O12 0.0344(6) 0.0209(6) 0.0359(6) 0.0045(5) 0.0066(5) -0.0006(5)
O13 0.0429(7) 0.0254(6) 0.0313(6) 0.0008(5) 0.0147(5) 0.0039(5)
O14 0.0415(7) 0.0328(7) 0.0384(7) -0.0008(5) 0.0248(6) -0.0037(5)
N3 0.0239(6) 0.0197(6) 0.0205(6) 0.0024(5) 0.0050(5) -0.0003(5)
N4 0.0201(6) 0.0220(6) 0.0173(6) 0.0012(5) 0.0032(5) -0.0032(5)
C21 0.0237(7) 0.0187(7) 0.0191(7) 0.0017(5) 0.0057(6) -0.0006(5)
C22 0.0269(8) 0.0249(8) 0.0196(7) 0.0065(6) 0.0043(6) 0.0026(6)
C23 0.0279(8) 0.0298(8) 0.0180(7) 0.0075(6) 0.0039(6) 0.0020(6)
C24 0.0284(8) 0.0271(8) 0.0173(7) 0.0017(6) 0.0009(6) -0.0037(6)
C25 0.0240(7) 0.0206(7) 0.0182(6) 0.0015(5) 0.0041(6) -0.0017(6)
C26 0.0213(7) 0.0201(7) 0.0177(6) 0.0048(5) 0.0021(5) 0.0016(5)
C27 0.0197(7) 0.0198(7) 0.0188(6) 0.0047(5) 0.0013(5) -0.0004(5)
C28 0.0204(7) 0.0248(7) 0.0245(7) -0.0012(6) 0.0039(6) -0.0008(6)
C29 0.0276(9) 0.0478(12) 0.0429(10) -0.0077(9) 0.0033(8) -0.0160(8)
C30 0.0290(8) 0.0259(8) 0.0257(7) 0.0066(6) 0.0089(6) 0.0020(6)
C31 0.0439(10) 0.0206(8) 0.0513(11) 0.0066(8) 0.0168(9) 0.0007(7)
C32 0.0228(7) 0.0218(7) 0.0183(6) 0.0014(5) 0.0012(6) -0.0005(6)
C33 0.0244(7) 0.0258(8) 0.0196(7) 0.0035(6) 0.0041(6) 0.0015(6)
C34 0.0213(7) 0.0254(8) 0.0233(7) 0.0071(6) 0.0034(6) -0.0004(6)
C35 0.0232(7) 0.0207(7) 0.0216(7) 0.0032(6) 0.0003(6) -0.0016(6)
C36 0.0283(8) 0.0271(8) 0.0285(8) 0.0036(6) 0.0085(7) -0.0065(6)
C37 0.0269(9) 0.0475(12) 0.0705(14) 0.0268(11) 0.0103(9) -0.0012(8)
C38 0.0408(10) 0.0308(9) 0.0391(10) 0.0101(7) 0.0171(8) 0.0000(7)
C39 0.0290(8) 0.0269(8) 0.0183(7) 0.0043(6) 0.0058(6) 0.0033(6)
C40 0.0625(14) 0.0539(13) 0.0596(14) -0.0059(11) 0.0467(12) -0.0045(11)

loop_
_atom_type_symbol
_atom_type_description
_atom_type_scat_dispersion_real
_atom_type_scat_dispersion_imag
_atom_type_scat_source
C C 0.0033 0.0016 'International Tables Vol C Tables 4.2.6.8 and 6.1.1.4'
H H 0.0000 0.0000 'International Tables Vol C Tables 4.2.6.8 and 6.1.1.4'
N N 0.0061 0.0033 'International Tables Vol C Tables 4.2.6.8 and 6.1.1.4'
O O 0.0106 0.0060 'International Tables Vol C Tables 4.2.6.8 and 6.1.1.4'

loop_
_geom_angle_atom_site_label_1
_geom_angle_atom_site_label_2
_geom_angle_atom_site_label_3
_geom_angle
_geom_angle_site_symmetry_1
_geom_angle_site_symmetry_3
_geom_angle_publ_flag
C3 O1 H1A 109.5 . . ?
C8 O3 C9 114.84(13) . . ?
C10 O5 C11 115.63(13) . . ?
C19 O7 C20 114.73(13) . . ?
C19 N1 C1 124.46(12) . . ?
C19 N1 C5 118.47(12) . . ?
C1 N1 C5 111.67(12) . . ?
C8 N2 C7 121.11(12) . . ?
C8 N2 C1 122.12(12) . . ?
C7 N2 C1 114.67(11) . . ?
N1 C1 N2 106.85(11) . . ?
N1 C1 C2 110.01(12) . . ?
N2 C1 C2 111.05(12) . . ?
N1 C1 H1 109.6 . . ?
N2 C1 H1 109.6 . . ?
C2 C1 H1 109.6 . . ?
C3 C2 C10 118.83(14) . . ?
C3 C2 C1 121.50(13) . . ?
C10 C2 C1 119.65(13) . . ?
O1 C3 C2 123.63(14) . . ?
O1 C3 C4 113.37(13) . . ?
C2 C3 C4 123.00(14) . . ?
C3 C4 C5 109.77(12) . . ?
C3 C4 H4A 109.7 . . ?
C5 C4 H4A 109.7 . . ?
C3 C4 H4B 109.7 . . ?
C5 C4 H4B 109.7 . . ?
H4A C4 H4B 108.2 . . ?
N1 C5 C6 108.95(12) . . ?
N1 C5 C4 107.90(12) . . ?
C6 C5 C4 111.03(12) . . ?
N1 C5 H5 109.6 . . ?
C6 C5 H5 109.6 . . ?
C4 C5 H5 109.6 . . ?
C15 C6 C7 119.41(13) . . ?
C15 C6 C5 117.94(13) . . ?
C7 C6 C5 122.61(13) . . ?
C6 C7 C12 119.06(13) . . ?
C6 C7 N2 118.75(12) . . ?
C12 C7 N2 122.10(13) . . ?
O2 C8 O3 123.75(14) . . ?
O2 C8 N2 124.71(14) . . ?
O3 C8 N2 111.52(12) . . ?
O3 C9 H9A 109.5 . . ?
O3 C9 H9B 109.5 . . ?
H9A C9 H9B 109.5 . . ?
O3 C9 H9C 109.5 . . ?
H9A C9 H9C 109.5 . . ?
H9B C9 H9C 109.5 . . ?
O4 C10 O5 122.58(15) . . ?
O4 C10 C2 124.49(14) . . ?
O5 C10 C2 112.92(13) . . ?
O5 C11 H11A 109.5 . . ?
O5 C11 H11B 109.5 . . ?
H11A C11 H11B 109.5 . . ?
O5 C11 H11C 109.5 . . ?
H11A C11 H11C 109.5 . . ?
H11B C11 H11C 109.5 . . ?
C13 C12 C7 120.36(13) . . ?
C13 C12 H12 119.8 . . ?
C7 C12 H12 119.8 . . ?
C12 C13 C14 121.30(14) . . ?
C12 C13 H13 119.4 . . ?
C14 C13 H13 119.4 . . ?
C15 C14 C13 117.48(13) . . ?
C15 C14 C16 120.16(14) . . ?
C13 C14 C16 122.36(13) . . ?
C14 C15 C6 122.31(14) . . ?
C14 C15 H15 118.8 . . ?
C6 C15 H15 118.8 . . ?
C14 C16 C18 112.49(14) . . ?
C14 C16 C17 111.28(14) . . ?
C18 C16 C17 110.96(14) . . ?
C14 C16 H16 107.3 . . ?
C18 C16 H16 107.3 . . ?
C17 C16 H16 107.3 . . ?
C16 C17 H17A 109.5 . . ?
C16 C17 H17B 109.5 . . ?
H17A C17 H17B 109.5 . . ?
C16 C17 H17C 109.5 . . ?
H17A C17 H17C 109.5 . . ?
H17B C17 H17C 109.5 . . ?
C16 C18 H18A 109.5 . . ?
C16 C18 H18B 109.5 . . ?
H18A C18 H18B 109.5 . . ?
C16 C18 H18C 109.5 . . ?
H18A C18 H18C 109.5 . . ?
H18B C18 H18C 109.5 . . ?
O6 C19 O7 124.78(14) . . ?
O6 C19 N1 123.56(14) . . ?
O7 C19 N1 111.65(13) . . ?
O7 C20 H20A 109.5 . . ?
O7 C20 H20B 109.5 . . ?
H20A C20 H20B 109.5 . . ?
O7 C20 H20C 109.5 . . ?
H20A C20 H20C 109.5 . . ?
H20B C20 H20C 109.5 . . ?
C23 O8 H8 109.5 . . ?
C28 O10 C29 114.45(13) . . ?
C30 O12 C31 116.64(14) . . ?
C39 O14 C40 115.42(14) . . ?
C39 N3 C21 123.88(13) . . ?
C39 N3 C25 117.49(12) . . ?
C21 N3 C25 110.87(11) . . ?
C28 N4 C27 120.70(12) . . ?
C28 N4 C21 121.97(12) . . ?
C27 N4 C21 114.76(11) . . ?
N3 C21 N4 106.55(12) . . ?
N3 C21 C22 110.11(12) . . ?
N4 C21 C22 111.82(12) . . ?
N3 C21 H21 109.4 . . ?
N4 C21 H21 109.4 . . ?
C22 C21 H21 109.4 . . ?
C23 C22 C30 119.26(14) . . ?
C23 C22 C21 121.38(14) . . ?
C30 C22 C21 119.35(13) . . ?
O8 C23 C22 123.51(15) . . ?
O8 C23 C24 113.58(13) . . ?
C22 C23 C24 122.89(14) . . ?
C23 C24 C25 109.71(12) . . ?
C23 C24 H24A 109.7 . . ?
C25 C24 H24A 109.7 . . ?
C23 C24 H24B 109.7 . . ?
C25 C24 H24B 109.7 . . ?
H24A C24 H24B 108.2 . . ?
N3 C25 C26 109.34(11) . . ?
N3 C25 C24 107.81(12) . . ?
C26 C25 C24 111.60(12) . . ?
N3 C25 H25 109.4 . . ?
C26 C25 H25 109.4 . . ?
C24 C25 H25 109.4 . . ?
C35 C26 C27 119.18(13) . . ?
C35 C26 C25 118.33(13) . . ?
C27 C26 C25 122.48(13) . . ?
C32 C27 C26 119.22(13) . . ?
C32 C27 N4 122.24(13) . . ?
C26 C27 N4 118.47(12) . . ?
O9 C28 O10 123.69(14) . . ?
O9 C28 N4 124.73(15) . . ?
O10 C28 N4 111.57(13) . . ?
O10 C29 H29A 109.5 . . ?
O10 C29 H29B 109.5 . . ?
H29A C29 H29B 109.5 . . ?
O10 C29 H29C 109.5 . . ?
H29A C29 H29C 109.5 . . ?
H29B C29 H29C 109.5 . . ?
O11 C30 O12 122.58(15) . . ?
O11 C30 C22 124.53(15) . . ?
O12 C30 C22 112.89(13) . . ?
O12 C31 H31A 109.5 . . ?
O12 C31 H31B 109.5 . . ?
H31A C31 H31B 109.5 . . ?
O12 C31 H31C 109.5 . . ?
H31A C31 H31C 109.5 . . ?
H31B C31 H31C 109.5 . . ?
C33 C32 C27 120.51(13) . . ?
C33 C32 H32 119.7 . . ?
C27 C32 H32 119.7 . . ?
C32 C33 C34 121.10(14) . . ?
C32 C33 H33 119.4 . . ?
C34 C33 H33 119.4 . . ?
C35 C34 C33 117.60(14) . . ?
C35 C34 C36 120.17(14) . . ?
C33 C34 C36 122.22(14) . . ?
C34 C35 C26 122.36(14) . . ?
C34 C35 H35 118.8 . . ?
C26 C35 H35 118.8 . . ?
C34 C36 C38 112.73(14) . . ?
C34 C36 C37 111.09(14) . . ?
C38 C36 C37 109.85(15) . . ?
C34 C36 H36 107.7 . . ?
C38 C36 H36 107.7 . . ?
C37 C36 H36 107.7 . . ?
C36 C37 H37A 109.5 . . ?
C36 C37 H37B 109.5 . . ?
H37A C37 H37B 109.5 . . ?
C36 C37 H37C 109.5 . . ?
H37A C37 H37C 109.5 . . ?
H37B C37 H37C 109.5 . . ?
C36 C38 H38A 109.5 . . ?
C36 C38 H38B 109.5 . . ?
H38A C38 H38B 109.5 . . ?
C36 C38 H38C 109.5 . . ?
H38A C38 H38C 109.5 . . ?
H38B C38 H38C 109.5 . . ?
O13 C39 O14 124.49(14) . . ?
O13 C39 N3 124.02(15) . . ?
O14 C39 N3 111.48(13) . . ?
O14 C40 H40A 109.5 . . ?
O14 C40 H40B 109.5 . . ?
H40A C40 H40B 109.5 . . ?
O14 C40 H40C 109.5 . . ?
H40A C40 H40C 109.5 . . ?
H40B C40 H40C 109.5 . . ?

loop_
_geom_bond_atom_site_label_1
_geom_bond_atom_site_label_2
_geom_bond_distance
_geom_bond_site_symmetry_2
_geom_bond_publ_flag
O1 C3 1.3393(18) . ?
O1 H1A 0.8400 . ?
O2 C8 1.2081(18) . ?
O3 C8 1.3445(18) . ?
O3 C9 1.4444(19) . ?
O4 C10 1.2271(19) . ?
O5 C10 1.3360(19) . ?
O5 C11 1.450(2) . ?
O6 C19 1.2138(19) . ?
O7 C19 1.3403(19) . ?
O7 C20 1.4464(19) . ?
N1 C19 1.3637(19) . ?
N1 C1 1.4607(19) . ?
N1 C5 1.4629(19) . ?
N2 C8 1.3756(18) . ?
N2 C7 1.4322(18) . ?
N2 C1 1.4751(17) . ?
C1 C2 1.517(2) . ?
C1 H1 1.0000 . ?
C2 C3 1.355(2) . ?
C2 C10 1.457(2) . ?
C3 C4 1.493(2) . ?
C4 C5 1.530(2) . ?
C4 H4A 0.9900 . ?
C4 H4B 0.9900 . ?
C5 C6 1.516(2) . ?
C5 H5 1.0000 . ?
C6 C15 1.395(2) . ?
C6 C7 1.397(2) . ?
C7 C12 1.397(2) . ?
C9 H9A 0.9800 . ?
C9 H9B 0.9800 . ?
C9 H9C 0.9800 . ?
C11 H11A 0.9800 . ?
C11 H11B 0.9800 . ?
C11 H11C 0.9800 . ?
C12 C13 1.389(2) . ?
C12 H12 0.9500 . ?
C13 C14 1.400(2) . ?
C13 H13 0.9500 . ?
C14 C15 1.385(2) . ?
C14 C16 1.517(2) . ?
C15 H15 0.9500 . ?
C16 C18 1.523(2) . ?
C16 C17 1.525(3) . ?
C16 H16 1.0000 . ?
C17 H17A 0.9800 . ?
C17 H17B 0.9800 . ?
C17 H17C 0.9800 . ?
C18 H18A 0.9800 . ?
C18 H18B 0.9800 . ?
C18 H18C 0.9800 . ?
C20 H20A 0.9800 . ?
C20 H20B 0.9800 . ?
C20 H20C 0.9800 . ?
O8 C23 1.3424(19) . ?
O8 H8 0.8400 . ?
O9 C28 1.2092(19) . ?
O10 C28 1.3436(19) . ?
O10 C29 1.450(2) . ?
O11 C30 1.229(2) . ?
O12 C30 1.333(2) . ?
O12 C31 1.444(2) . ?
O13 C39 1.2119(19) . ?
O14 C39 1.343(2) . ?
O14 C40 1.446(2) . ?
N3 C39 1.3656(19) . ?
N3 C21 1.4621(19) . ?
N3 C25 1.4635(19) . ?
N4 C28 1.3774(19) . ?
N4 C27 1.4302(19) . ?
N4 C21 1.4755(18) . ?
C21 C22 1.521(2) . ?
C21 H21 1.0000 . ?
C22 C23 1.354(2) . ?
C22 C30 1.458(2) . ?
C23 C24 1.492(2) . ?
C24 C25 1.530(2) . ?
C24 H24A 0.9900 . ?
C24 H24B 0.9900 . ?
C25 C26 1.5157(19) . ?
C25 H25 1.0000 . ?
C26 C35 1.396(2) . ?
C26 C27 1.399(2) . ?
C27 C32 1.398(2) . ?
C29 H29A 0.9800 . ?
C29 H29B 0.9800 . ?
C29 H29C 0.9800 . ?
C31 H31A 0.9800 . ?
C31 H31B 0.9800 . ?
C31 H31C 0.9800 . ?
C32 C33 1.387(2) . ?
C32 H32 0.9500 . ?
C33 C34 1.401(2) . ?
C33 H33 0.9500 . ?
C34 C35 1.388(2) . ?
C34 C36 1.516(2) . ?
C35 H35 0.9500 . ?
C36 C38 1.526(2) . ?
C36 C37 1.528(2) . ?
C36 H36 1.0000 . ?
C37 H37A 0.9800 . ?
C37 H37B 0.9800 . ?
C37 H37C 0.9800 . ?
C38 H38A 0.9800 . ?
C38 H38B 0.9800 . ?
C38 H38C 0.9800 . ?
C40 H40A 0.9800 . ?
C40 H40B 0.9800 . ?
C40 H40C 0.9800 . ?

loop_
_geom_hbond_atom_site_label_D
_geom_hbond_atom_site_label_H
_geom_hbond_atom_site_label_A
_geom_hbond_distance_DH
_geom_hbond_distance_HA
_geom_hbond_distance_DA
_geom_hbond_angle_DHA
_geom_hbond_site_symmetry_A
O1 H1A O4 0.84 1.84 2.5769(17) 145.5 .
O8 H8 O11 0.84 1.86 2.5923(18) 145.3 .
O1 H1A O8 0.84 2.59 3.0645(17) 117.1 2_766

loop_
_geom_torsion_atom_site_label_1
_geom_torsion_atom_site_label_2
_geom_torsion_atom_site_label_3
_geom_torsion_atom_site_label_4
_geom_torsion
_geom_torsion_site_symmetry_1
_geom_torsion_site_symmetry_2
_geom_torsion_site_symmetry_3
_geom_torsion_site_symmetry_4
_geom_torsion_publ_flag
C19 N1 C1 N2 -136.53(14) . . . . ?
C5 N1 C1 N2 69.98(14) . . . . ?
C19 N1 C1 C2 102.83(16) . . . . ?
C5 N1 C1 C2 -50.66(15) . . . . ?
C8 N2 C1 N1 110.79(15) . . . . ?
C7 N2 C1 N1 -52.88(15) . . . . ?
C8 N2 C1 C2 -129.24(14) . . . . ?
C7 N2 C1 C2 67.09(15) . . . . ?
N1 C1 C2 C3 14.01(18) . . . . ?
N2 C1 C2 C3 -104.07(15) . . . . ?
N1 C1 C2 C10 -164.38(12) . . . . ?
N2 C1 C2 C10 77.54(16) . . . . ?
C10 C2 C3 O1 0.9(2) . . . . ?
C1 C2 C3 O1 -177.49(13) . . . . ?
C10 C2 C3 C4 -179.28(13) . . . . ?
C1 C2 C3 C4 2.3(2) . . . . ?
O1 C3 C4 C5 -164.25(12) . . . . ?
C2 C3 C4 C5 15.9(2) . . . . ?
C19 N1 C5 C6 154.87(13) . . . . ?
C1 N1 C5 C6 -49.88(15) . . . . ?
C19 N1 C5 C4 -84.50(16) . . . . ?
C1 N1 C5 C4 70.76(14) . . . . ?
C3 C4 C5 N1 -49.92(16) . . . . ?
C3 C4 C5 C6 69.40(16) . . . . ?
N1 C5 C6 C15 -166.69(13) . . . . ?
C4 C5 C6 C15 74.61(17) . . . . ?
N1 C5 C6 C7 15.29(19) . . . . ?
C4 C5 C6 C7 -103.41(16) . . . . ?
C15 C6 C7 C12 -2.1(2) . . . . ?
C5 C6 C7 C12 175.89(13) . . . . ?
C15 C6 C7 N2 -178.83(13) . . . . ?
C5 C6 C7 N2 -0.8(2) . . . . ?
C8 N2 C7 C6 -143.67(14) . . . . ?
C1 N2 C7 C6 20.18(18) . . . . ?
C8 N2 C7 C12 39.7(2) . . . . ?
C1 N2 C7 C12 -156.44(13) . . . . ?
C9 O3 C8 O2 -5.0(2) . . . . ?
C9 O3 C8 N2 173.62(14) . . . . ?
C7 N2 C8 O2 -2.6(2) . . . . ?
C1 N2 C8 O2 -165.23(15) . . . . ?
C7 N2 C8 O3 178.84(12) . . . . ?
C1 N2 C8 O3 16.2(2) . . . . ?
C11 O5 C10 O4 -1.0(2) . . . . ?
C11 O5 C10 C2 178.55(13) . . . . ?
C3 C2 C10 O4 -2.2(2) . . . . ?
C1 C2 C10 O4 176.23(14) . . . . ?
C3 C2 C10 O5 178.25(13) . . . . ?
C1 C2 C10 O5 -3.32(19) . . . . ?
C6 C7 C12 C13 2.6(2) . . . . ?
N2 C7 C12 C13 179.27(13) . . . . ?
C7 C12 C13 C14 -0.8(2) . . . . ?
C12 C13 C14 C15 -1.6(2) . . . . ?
C12 C13 C14 C16 178.62(14) . . . . ?
C13 C14 C15 C6 2.2(2) . . . . ?
C16 C14 C15 C6 -178.05(14) . . . . ?
C7 C6 C15 C14 -0.3(2) . . . . ?
C5 C6 C15 C14 -178.43(14) . . . . ?
C15 C14 C16 C18 116.67(17) . . . . ?
C13 C14 C16 C18 -63.6(2) . . . . ?
C15 C14 C16 C17 -118.10(17) . . . . ?
C13 C14 C16 C17 61.6(2) . . . . ?
C20 O7 C19 O6 3.4(2) . . . . ?
C20 O7 C19 N1 -178.06(13) . . . . ?
C1 N1 C19 O6 -168.82(14) . . . . ?
C5 N1 C19 O6 -17.0(2) . . . . ?
C1 N1 C19 O7 12.6(2) . . . . ?
C5 N1 C19 O7 164.45(13) . . . . ?
C39 N3 C21 N4 140.84(14) . . . . ?
C25 N3 C21 N4 -70.84(14) . . . . ?
C39 N3 C21 C22 -97.71(16) . . . . ?
C25 N3 C21 C22 50.61(15) . . . . ?
C28 N4 C21 N3 -108.18(15) . . . . ?
C27 N4 C21 N3 53.75(15) . . . . ?
C28 N4 C21 C22 131.46(15) . . . . ?
C27 N4 C21 C22 -66.61(16) . . . . ?
N3 C21 C22 C23 -12.0(2) . . . . ?
N4 C21 C22 C23 106.27(16) . . . . ?
N3 C21 C22 C30 166.48(13) . . . . ?
N4 C21 C22 C30 -75.27(17) . . . . ?
C30 C22 C23 O8 -2.9(2) . . . . ?
C21 C22 C23 O8 175.57(14) . . . . ?
C30 C22 C23 C24 175.75(14) . . . . ?
C21 C22 C23 C24 -5.8(2) . . . . ?
O8 C23 C24 C25 165.10(13) . . . . ?
C22 C23 C24 C25 -13.7(2) . . . . ?
C39 N3 C25 C26 -159.73(13) . . . . ?
C21 N3 C25 C26 49.72(15) . . . . ?
C39 N3 C25 C24 78.77(16) . . . . ?
C21 N3 C25 C24 -71.78(14) . . . . ?
C23 C24 C25 N3 50.13(16) . . . . ?
C23 C24 C25 C26 -69.95(16) . . . . ?
N3 C25 C26 C35 167.48(13) . . . . ?
C24 C25 C26 C35 -73.34(17) . . . . ?
N3 C25 C26 C27 -13.65(19) . . . . ?
C24 C25 C26 C27 105.53(16) . . . . ?
C35 C26 C27 C32 0.4(2) . . . . ?
C25 C26 C27 C32 -178.46(13) . . . . ?
C35 C26 C27 N4 177.43(13) . . . . ?
C25 C26 C27 N4 -1.4(2) . . . . ?
C28 N4 C27 C32 -40.1(2) . . . . ?
C21 N4 C27 C32 157.68(13) . . . . ?
C28 N4 C27 C26 142.93(14) . . . . ?
C21 N4 C27 C26 -19.25(18) . . . . ?
C29 O10 C28 O9 4.3(2) . . . . ?
C29 O10 C28 N4 -174.35(14) . . . . ?
C27 N4 C28 O9 3.9(2) . . . . ?
C21 N4 C28 O9 164.74(15) . . . . ?
C27 N4 C28 O10 -177.46(12) . . . . ?
C21 N4 C28 O10 -16.6(2) . . . . ?
C31 O12 C30 O11 -1.3(2) . . . . ?
C31 O12 C30 C22 177.82(13) . . . . ?
C23 C22 C30 O11 4.6(2) . . . . ?
C21 C22 C30 O11 -173.88(15) . . . . ?
C23 C22 C30 O12 -174.43(14) . . . . ?
C21 C22 C30 O12 7.1(2) . . . . ?
C26 C27 C32 C33 -1.6(2) . . . . ?
N4 C27 C32 C33 -178.48(14) . . . . ?
C27 C32 C33 C34 1.0(2) . . . . ?
C32 C33 C34 C35 0.6(2) . . . . ?
C32 C33 C34 C36 179.91(14) . . . . ?
C33 C34 C35 C26 -1.9(2) . . . . ?
C36 C34 C35 C26 178.87(14) . . . . ?
C27 C26 C35 C34 1.3(2) . . . . ?
C25 C26 C35 C34 -179.75(14) . . . . ?
C35 C34 C36 C38 -119.40(16) . . . . ?
C33 C34 C36 C38 61.4(2) . . . . ?
C35 C34 C36 C37 116.81(17) . . . . ?
C33 C34 C36 C37 -62.4(2) . . . . ?
C40 O14 C39 O13 -3.6(3) . . . . ?
C40 O14 C39 N3 177.91(16) . . . . ?
C21 N3 C39 O13 168.31(14) . . . . ?
C25 N3 C39 O13 21.9(2) . . . . ?
C21 N3 C39 O14 -13.2(2) . . . . ?
C25 N3 C39 O14 -159.62(13) . . . . ?
